data_7123515
loop_
_publ_author_name
'Tan, Jingyun'
'Wang, Chunfei'
'Lao, Hio Kuan'
'Wang, Wenjing'
'Feng, Gang'
'Yuan, Daqiang'
'Wu, Changfeng'
'Zhang, Xuanjun'

_publ_section_title
;
 Spiro[pyrrol-benzopyran] Based Probe with High Asymmetry for Chiroptical
 Sensing via Circular Dichroism
;
_journal_name_full 'Chemical Communications'
_journal_paper_doi 10.1039/C9CC02946J
_journal_year 2019
_chemical_formula_moiety 'C29 H21 N5 O2 S, 0.5(C H2 Cl2)'
_chemical_formula_sum 'C29.5 H22 Cl N5 O2 S'
_chemical_formula_weight 546.03
_space_group_crystal_system triclinic
_space_group_IT_number 2
_space_group_name_Hall '-P 1'
_space_group_name_H-M_alt 'P -1'
_symmetry_space_group_name_Hall '-P 1'
_symmetry_space_group_name_H-M 'P -1'
_atom_sites_solution_hydrogens geom
_audit_creation_method SHELXL-2017/1
_audit_update_record
;
2019-04-08 deposited with the CCDC.    2019-05-22 downloaded from the CCDC.
;
_cell_angle_alpha 82.255(3)
_cell_angle_beta 80.785(2)
_cell_angle_gamma 79.244(3)
_cell_formula_units_Z 2
_cell_length_a 8.0089(2)
_cell_length_b 12.1459(4)
_cell_length_c 13.9061(4)
_cell_measurement_reflns_used 12115
_cell_measurement_temperature 293(2)
_cell_measurement_theta_max 73.4760
_cell_measurement_theta_min 4.6460
_cell_volume 1304.11(7)
_computing_cell_refinement 'CrysAlisPro 1.171.39.46e (Rigaku OD, 2018)'
_computing_data_collection 'CrysAlisPro 1.171.39.46e (Rigaku OD, 2018)'
_computing_data_reduction 'CrysAlisPro 1.171.39.46e (Rigaku OD, 2018)'
_computing_structure_refinement 'SHELXL-2018/3 (Sheldrick, 2018)'
_computing_structure_solution 'SHELXT 2018/2 (Sheldrick, 2018)'
_diffrn_ambient_temperature 293(2)
_diffrn_detector_area_resol_mean 10.5594
_diffrn_measured_fraction_theta_full 0.995
_diffrn_measured_fraction_theta_max 0.979
_diffrn_measurement_device_type 'SuperNova, Dual, Cu at home/near, Atlas'
_diffrn_measurement_method '\w scans'
_diffrn_radiation_type CuK\a
_diffrn_radiation_wavelength 1.54184
_diffrn_reflns_av_R_equivalents 0.0215
_diffrn_reflns_av_unetI/netI 0.0141
_diffrn_reflns_Laue_measured_fraction_full 0.995
_diffrn_reflns_Laue_measured_fraction_max 0.979
_diffrn_reflns_limit_h_max 9
_diffrn_reflns_limit_h_min -9
_diffrn_reflns_limit_k_max 15
_diffrn_reflns_limit_k_min -14
_diffrn_reflns_limit_l_max 17
_diffrn_reflns_limit_l_min -17
_diffrn_reflns_number 21033
_diffrn_reflns_point_group_measured_fraction_full 0.995
_diffrn_reflns_point_group_measured_fraction_max 0.979
_diffrn_reflns_theta_full 67.684
_diffrn_reflns_theta_max 73.779
_diffrn_reflns_theta_min 3.726
_diffrn_source 'micro-focus sealed X-ray tube'
_exptl_absorpt_coefficient_mu 2.354
_exptl_absorpt_correction_T_max 1.00000
_exptl_absorpt_correction_T_min 0.81137
_exptl_absorpt_correction_type multi-scan
_exptl_crystal_colour yellow
_exptl_crystal_density_diffrn 1.391
_exptl_crystal_description prism
_exptl_crystal_F_000 566
_exptl_crystal_recrystallization_method 'Re-crystallisation from solvent: CH2Cl2, toluene'
_exptl_crystal_size_max 0.21
_exptl_crystal_size_mid 0.17
_exptl_crystal_size_min 0.15
_refine_diff_density_max 1.319
_refine_diff_density_min -1.592
_refine_diff_density_rms 0.095
_refine_ls_extinction_method none
_refine_ls_goodness_of_fit_ref 1.033
_refine_ls_hydrogen_treatment constr
_refine_ls_matrix_type full
_refine_ls_number_parameters 373
_refine_ls_number_reflns 5161
_refine_ls_number_restraints 0
_refine_ls_restrained_S_all 1.033
_refine_ls_R_factor_all 0.0593
_refine_ls_R_factor_gt 0.0577
_refine_ls_shift/su_max 0.000
_refine_ls_shift/su_mean 0.000
_refine_ls_structure_factor_coef Fsqd
_refine_ls_weighting_details 'w=1/[\s^2^(Fo^2^)+(0.1020P)^2^+1.9283P] where P=(Fo^2^+2Fc^2^)/3'
_refine_ls_weighting_scheme calc
_refine_ls_wR_factor_gt 0.1661
_refine_ls_wR_factor_ref 0.1679
_reflns_Friedel_coverage 0.000
_reflns_number_gt 4916
_reflns_number_total 5161
_reflns_threshold_expression 'I > 2\s(I)'
_cod_data_source_file c9cc02946j2.cif
_cod_data_source_block EPMO2
_cod_original_formula_sum 'C29.50 H22 Cl N5 O2 S'
_cod_database_code 7123515
_shelx_shelxl_version_number 2017/1
_shelx_space_group_comment
;
The symmetry employed for this shelxl refinement is uniquely defined
by the following loop, which should always be used as a source of
symmetry information in preference to the above space-group names.
They are only intended as comments.
;

loop_
_space_group_symop_operation_xyz
'x, y, z'
'-x, -y, -z'

loop_
_atom_site_label
_atom_site_type_symbol
_atom_site_fract_x
_atom_site_fract_y
_atom_site_fract_z
_atom_site_U_iso_or_equiv
_atom_site_adp_type
_atom_site_occupancy
_atom_site_site_symmetry_order
_atom_site_calc_flag
_atom_site_refinement_flags_posn
_atom_site_refinement_flags_adp
_atom_site_refinement_flags_occupancy
_atom_site_disorder_assembly
_atom_site_disorder_group
Cl2 Cl 0.5381(6) 0.0208(4) 0.9939(4) 0.1065(12) Uani 0.5 1 d . . P B .
S1 S 0.31585(7) 1.00380(5) 0.75827(4) 0.02085(17) Uani 1 1 d . . . . .
O1 O 0.4961(2) 0.67163(13) 0.95763(11) 0.0181(3) Uani 1 1 d . . . . .
O2 O 0.5171(2) 0.29139(13) 0.68955(12) 0.0196(3) Uani 1 1 d . . . . .
N1 N 0.2623(2) 1.04524(15) 0.54332(13) 0.0161(4) Uani 1 1 d . . . . .
N2 N 0.2478(2) 0.63447(16) 1.04019(13) 0.0184(4) Uani 1 1 d . . . . .
H2A H 0.266625 0.674943 1.082249 0.022 Uiso 1 1 calc R U . . .
H2B H 0.156339 0.604728 1.050046 0.022 Uiso 1 1 calc R U . . .
N3 N 0.1038(3) 0.44322(17) 0.90300(14) 0.0219(4) Uani 1 1 d . . . . .
N4 N 0.5457(2) 0.42177(15) 0.79182(13) 0.0154(4) Uani 1 1 d . . . . .
N5 N 0.2753(3) 0.47025(18) 0.50352(15) 0.0234(4) Uani 1 1 d . . . . .
C1 C 0.1880(3) 1.12171(19) 0.70239(17) 0.0187(4) Uani 1 1 d . . . . .
C2 C 0.1101(3) 1.2085(2) 0.75898(18) 0.0234(5) Uani 1 1 d . . . . .
H2 H 0.118194 1.200239 0.825631 0.028 Uiso 1 1 calc R U . . .
C3 C 0.0205(3) 1.3072(2) 0.71639(19) 0.0248(5) Uani 1 1 d . . . . .
H3 H -0.028850 1.366051 0.753708 0.030 Uiso 1 1 calc R U . . .
C4 C 0.0057(3) 1.3170(2) 0.61770(19) 0.0235(5) Uani 1 1 d . . . . .
H4 H -0.056276 1.382213 0.588967 0.028 Uiso 1 1 calc R U . . .
C5 C 0.0824(3) 1.23014(19) 0.56091(17) 0.0205(5) Uani 1 1 d . . . . .
H5 H 0.070265 1.237880 0.494824 0.025 Uiso 1 1 calc R U . . .
C6 C 0.1776(3) 1.13146(19) 0.60195(17) 0.0177(4) Uani 1 1 d . . . . .
C7 C 0.2879(3) 1.07160(19) 0.43599(16) 0.0172(4) Uani 1 1 d . . . . .
H7A H 0.389920 1.022394 0.409504 0.021 Uiso 1 1 calc R U . . .
H7AB H 0.309781 1.148386 0.420878 0.021 Uiso 1 1 calc R U . . .
C8 C 0.1396(3) 1.0600(2) 0.38341(17) 0.0203(5) Uani 1 1 d . . . . .
H8A H 0.173921 1.069806 0.313846 0.030 Uiso 1 1 calc R U . . .
H8B H 0.042358 1.116396 0.401160 0.030 Uiso 1 1 calc R U . . .
H8C H 0.109332 0.986498 0.402194 0.030 Uiso 1 1 calc R U . . .
C9 C 0.2916(3) 0.93221(18) 0.58199(16) 0.0152(4) Uani 1 1 d . . . . .
C10 C 0.3179(3) 0.84414(19) 0.52269(15) 0.0164(4) Uani 1 1 d . . . . .
H10 H 0.313328 0.861290 0.455839 0.020 Uiso 1 1 calc R U . . .
C11 C 0.3503(3) 0.73278(19) 0.56104(16) 0.0163(4) Uani 1 1 d . . . . .
H11 H 0.368780 0.676743 0.519223 0.020 Uiso 1 1 calc R U . . .
C12 C 0.3562(3) 0.70169(18) 0.66172(15) 0.0153(4) Uani 1 1 d . . . . .
C13 C 0.3309(3) 0.78961(19) 0.72128(15) 0.0155(4) Uani 1 1 d . . . . .
H13 H 0.332816 0.772193 0.788348 0.019 Uiso 1 1 calc R U . . .
C14 C 0.3033(3) 0.90134(19) 0.68270(15) 0.0156(4) Uani 1 1 d . . . . .
C15 C 0.4035(3) 0.58423(18) 0.69957(15) 0.0151(4) Uani 1 1 d . . . . .
C16 C 0.4018(3) 0.48946(19) 0.65816(15) 0.0162(4) Uani 1 1 d . . . . .
C17 C 0.3312(3) 0.47872(19) 0.57298(16) 0.0179(4) Uani 1 1 d . . . . .
C18 C 0.4936(3) 0.39435(18) 0.71728(16) 0.0165(4) Uani 1 1 d . . . . .
C19 C 0.6008(3) 0.2042(2) 0.75557(18) 0.0249(5) Uani 1 1 d . . . . .
H19A H 0.599094 0.131750 0.735829 0.037 Uiso 1 1 calc R U . . .
H19B H 0.541573 0.208984 0.820977 0.037 Uiso 1 1 calc R U . . .
H19C H 0.717539 0.214012 0.753800 0.037 Uiso 1 1 calc R U . . .
C20 C 0.4828(3) 0.54446(18) 0.79469(15) 0.0146(4) Uani 1 1 d . . . . .
C21 C 0.3481(3) 0.55881(18) 0.88469(15) 0.0150(4) Uani 1 1 d . . . . .
C22 C 0.2121(3) 0.49574(18) 0.89550(15) 0.0163(4) Uani 1 1 d . . . . .
C23 C 0.3615(3) 0.61769(18) 0.95902(16) 0.0154(4) Uani 1 1 d . . . . .
C24 C 0.6307(3) 0.66130(18) 0.88112(15) 0.0157(4) Uani 1 1 d . . . . .
C25 C 0.7664(3) 0.71484(19) 0.88875(17) 0.0192(5) Uani 1 1 d . . . . .
H25 H 0.764245 0.752798 0.942840 0.023 Uiso 1 1 calc R U . . .
C26 C 0.9045(3) 0.71086(19) 0.81486(17) 0.0204(5) Uani 1 1 d . . . . .
H26 H 0.996146 0.746154 0.819184 0.025 Uiso 1 1 calc R U . . .
C27 C 0.9066(3) 0.65399(19) 0.73378(17) 0.0201(5) Uani 1 1 d . . . . .
H27 H 0.999646 0.651425 0.684163 0.024 Uiso 1 1 calc R U . . .
C28 C 0.7702(3) 0.60138(18) 0.72715(16) 0.0174(4) Uani 1 1 d . . . . .
H28 H 0.771915 0.563981 0.672794 0.021 Uiso 1 1 calc R U . . .
C29 C 0.6298(3) 0.60408(17) 0.80170(15) 0.0149(4) Uani 1 1 d . . . . .
C30 C 0.7425(12) 0.0628(6) 0.9810(5) 0.058(2) Uani 0.5 1 d . . P . .
H30A H 0.731569 0.143507 0.962947 0.070 Uiso 0.5 1 calc R U P A 1
H30B H 0.788581 0.044935 1.042741 0.070 Uiso 0.5 1 calc R U P A 1
Cl1A Cl 0.8759(2) -0.00633(16) 0.89324(14) 0.0335(7) Uani 0.347(3) 1 d . . P B 1
Cl1B Cl 0.9332(7) -0.0410(5) 0.9631(4) 0.0484(18) Uani 0.153(3) 1 d . . P B 2

loop_
_atom_site_aniso_label
_atom_site_aniso_U_11
_atom_site_aniso_U_22
_atom_site_aniso_U_33
_atom_site_aniso_U_23
_atom_site_aniso_U_13
_atom_site_aniso_U_12
Cl2 0.119(4) 0.111(4) 0.092(2) 0.001(2) -0.032(3) -0.020(2)
S1 0.0255(3) 0.0202(3) 0.0188(3) -0.0064(2) -0.0074(2) -0.0019(2)
O1 0.0181(8) 0.0226(8) 0.0156(7) -0.0059(6) 0.0009(6) -0.0088(6)
O2 0.0244(8) 0.0163(8) 0.0197(8) -0.0054(6) -0.0027(6) -0.0048(6)
N1 0.0160(9) 0.0158(9) 0.0157(9) -0.0020(7) -0.0012(7) -0.0018(7)
N2 0.0190(9) 0.0226(9) 0.0154(9) -0.0062(7) 0.0003(7) -0.0072(7)
N3 0.0224(10) 0.0279(10) 0.0178(9) -0.0056(8) -0.0007(7) -0.0102(8)
N4 0.0157(9) 0.0141(9) 0.0161(8) -0.0027(7) -0.0007(7) -0.0026(7)
N5 0.0247(10) 0.0283(11) 0.0196(10) -0.0042(8) -0.0043(8) -0.0086(8)
C1 0.0180(10) 0.0184(10) 0.0207(11) -0.0034(8) -0.0021(8) -0.0054(8)
C2 0.0254(12) 0.0239(12) 0.0217(11) -0.0069(9) 0.0004(9) -0.0062(9)
C3 0.0239(12) 0.0201(11) 0.0304(13) -0.0096(9) 0.0026(10) -0.0042(9)
C4 0.0202(11) 0.0174(11) 0.0319(13) -0.0028(9) -0.0009(9) -0.0031(9)
C5 0.0205(11) 0.0183(11) 0.0232(11) -0.0025(9) -0.0030(9) -0.0045(9)
C6 0.0144(10) 0.0182(10) 0.0215(11) -0.0042(8) -0.0005(8) -0.0054(8)
C7 0.0150(10) 0.0190(10) 0.0171(10) -0.0007(8) -0.0006(8) -0.0035(8)
C8 0.0192(11) 0.0216(11) 0.0204(11) -0.0004(8) -0.0060(9) -0.0028(9)
C9 0.0094(9) 0.0183(10) 0.0177(10) -0.0025(8) -0.0008(7) -0.0026(8)
C10 0.0150(10) 0.0214(11) 0.0129(10) -0.0024(8) -0.0020(8) -0.0026(8)
C11 0.0143(10) 0.0194(10) 0.0155(10) -0.0057(8) -0.0021(8) -0.0013(8)
C12 0.0119(9) 0.0192(10) 0.0148(10) -0.0016(8) -0.0014(7) -0.0030(8)
C13 0.0124(9) 0.0213(11) 0.0131(9) -0.0025(8) -0.0015(7) -0.0036(8)
C14 0.0123(9) 0.0194(10) 0.0159(10) -0.0044(8) -0.0017(7) -0.0035(8)
C15 0.0119(9) 0.0203(11) 0.0132(9) -0.0031(8) 0.0003(7) -0.0038(8)
C16 0.0150(10) 0.0200(11) 0.0141(10) -0.0021(8) -0.0010(8) -0.0051(8)
C17 0.0167(10) 0.0191(10) 0.0180(11) -0.0027(8) 0.0000(8) -0.0052(8)
C18 0.0156(10) 0.0176(10) 0.0163(10) -0.0030(8) 0.0007(8) -0.0048(8)
C19 0.0317(13) 0.0168(11) 0.0270(12) -0.0024(9) -0.0054(10) -0.0049(9)
C20 0.0155(10) 0.0149(10) 0.0136(10) -0.0024(8) -0.0019(8) -0.0027(8)
C21 0.0151(10) 0.0164(10) 0.0136(10) -0.0015(8) -0.0019(8) -0.0028(8)
C22 0.0179(11) 0.0200(10) 0.0107(9) -0.0035(8) -0.0006(8) -0.0019(9)
C23 0.0154(10) 0.0143(10) 0.0163(10) -0.0006(8) -0.0025(8) -0.0028(8)
C24 0.0169(10) 0.0154(10) 0.0138(10) 0.0002(8) -0.0013(8) -0.0023(8)
C25 0.0207(11) 0.0186(11) 0.0204(11) -0.0029(8) -0.0060(9) -0.0051(9)
C26 0.0167(11) 0.0209(11) 0.0250(11) 0.0006(9) -0.0044(9) -0.0071(9)
C27 0.0153(10) 0.0211(11) 0.0219(11) 0.0001(9) -0.0001(8) -0.0019(9)
C28 0.0170(10) 0.0182(10) 0.0161(10) -0.0020(8) -0.0025(8) -0.0008(8)
C29 0.0155(10) 0.0134(9) 0.0156(10) 0.0002(8) -0.0041(8) -0.0018(8)
C30 0.086(6) 0.044(4) 0.038(4) -0.001(3) -0.014(4) 0.006(4)
Cl1A 0.0340(10) 0.0331(10) 0.0355(12) -0.0157(8) -0.0037(8) -0.0035(7)
Cl1B 0.048(3) 0.065(3) 0.039(3) -0.002(2) 0.004(2) -0.038(3)

loop_
_atom_type_symbol
_atom_type_description
_atom_type_scat_dispersion_real
_atom_type_scat_dispersion_imag
_atom_type_scat_source
C C 0.0181 0.0091 'International Tables Vol C Tables 4.2.6.8 and 6.1.1.4'
H H 0.0000 0.0000 'International Tables Vol C Tables 4.2.6.8 and 6.1.1.4'
N N 0.0311 0.0180 'International Tables Vol C Tables 4.2.6.8 and 6.1.1.4'
O O 0.0492 0.0322 'International Tables Vol C Tables 4.2.6.8 and 6.1.1.4'
S S 0.3331 0.5567 'International Tables Vol C Tables 4.2.6.8 and 6.1.1.4'
Cl Cl 0.3639 0.7018 'International Tables Vol C Tables 4.2.6.8 and 6.1.1.4'

loop_
_geom_angle_atom_site_label_1
_geom_angle_atom_site_label_2
_geom_angle_atom_site_label_3
_geom_angle
_geom_angle_site_symmetry_1
_geom_angle_site_symmetry_3
Cl2 Cl2 C30 159.9(9) 2_657 .
C14 S1 C1 100.02(10) . .
C23 O1 C24 119.42(17) . .
C18 O2 C19 114.28(17) . .
C9 N1 C6 121.74(18) . .
C9 N1 C7 118.19(18) . .
C6 N1 C7 118.86(18) . .
C18 N4 C20 106.54(17) . .
C2 C1 C6 121.2(2) . .
C2 C1 S1 118.14(18) . .
C6 C1 S1 120.49(17) . .
C3 C2 C1 120.3(2) . .
C4 C3 C2 119.1(2) . .
C3 C4 C5 120.7(2) . .
C4 C5 C6 120.9(2) . .
C5 C6 C1 117.7(2) . .
C5 C6 N1 120.9(2) . .
C1 C6 N1 121.3(2) . .
N1 C7 C8 115.89(18) . .
N1 C9 C10 121.94(19) . .
N1 C9 C14 121.24(19) . .
C10 C9 C14 116.77(19) . .
C11 C10 C9 121.6(2) . .
C10 C11 C12 121.7(2) . .
C13 C12 C11 116.8(2) . .
C13 C12 C15 122.09(19) . .
C11 C12 C15 120.80(19) . .
C14 C13 C12 121.6(2) . .
C13 C14 C9 121.4(2) . .
C13 C14 S1 117.80(16) . .
C9 C14 S1 120.16(17) . .
C16 C15 C12 129.2(2) . .
C16 C15 C20 106.08(18) . .
C12 C15 C20 124.49(19) . .
C15 C16 C17 128.8(2) . .
C15 C16 C18 106.97(19) . .
C17 C16 C18 124.2(2) . .
N5 C17 C16 179.4(2) . .
N4 C18 O2 126.4(2) . .
N4 C18 C16 114.47(19) . .
O2 C18 C16 119.17(19) . .
N4 C20 C29 110.12(17) . .
N4 C20 C21 107.52(16) . .
C29 C20 C21 109.93(17) . .
N4 C20 C15 105.33(17) . .
C29 C20 C15 112.43(17) . .
C21 C20 C15 111.32(17) . .
C23 C21 C22 119.04(19) . .
C23 C21 C20 123.67(19) . .
C22 C21 C20 116.87(18) . .
N3 C22 C21 178.7(2) . .
N2 C23 O1 110.62(18) . .
N2 C23 C21 127.0(2) . .
O1 C23 C21 122.32(19) . .
C29 C24 O1 122.90(19) . .
C29 C24 C25 121.9(2) . .
O1 C24 C25 115.15(19) . .
C26 C25 C24 119.1(2) . .
C25 C26 C27 120.1(2) . .
C28 C27 C26 120.1(2) . .
C27 C28 C29 120.5(2) . .
C24 C29 C28 118.3(2) . .
C24 C29 C20 121.62(19) . .
C28 C29 C20 120.11(19) . .
Cl1A C30 Cl2 108.8(5) . .
Cl2 C30 Cl1B 119.4(5) . .
C30 Cl1B Cl1B 92.4(5) . 2_757

loop_
_geom_bond_atom_site_label_1
_geom_bond_atom_site_label_2
_geom_bond_distance
_geom_bond_site_symmetry_2
Cl2 Cl2 0.847(6) 2_657
Cl2 C30 1.779(10) .
S1 C14 1.759(2) .
S1 C1 1.764(2) .
O1 C23 1.358(3) .
O1 C24 1.389(3) .
O2 C18 1.329(3) .
O2 C19 1.443(3) .
N1 C9 1.397(3) .
N1 C6 1.418(3) .
N1 C7 1.473(3) .
N2 C23 1.345(3) .
N3 C22 1.154(3) .
N4 C18 1.282(3) .
N4 C20 1.485(3) .
N5 C17 1.152(3) .
C1 C2 1.393(3) .
C1 C6 1.400(3) .
C2 C3 1.388(4) .
C3 C4 1.384(4) .
C4 C5 1.393(3) .
C5 C6 1.399(3) .
C7 C8 1.528(3) .
C9 C10 1.402(3) .
C9 C14 1.414(3) .
C10 C11 1.378(3) .
C11 C12 1.406(3) .
C12 C13 1.404(3) .
C12 C15 1.455(3) .
C13 C14 1.381(3) .
C15 C16 1.358(3) .
C15 C20 1.539(3) .
C16 C17 1.422(3) .
C16 C18 1.474(3) .
C20 C29 1.514(3) .
C20 C21 1.522(3) .
C21 C23 1.362(3) .
C21 C22 1.422(3) .
C24 C29 1.384(3) .
C24 C25 1.391(3) .
C25 C26 1.382(3) .
C26 C27 1.396(3) .
C27 C28 1.385(3) .
C28 C29 1.401(3) .
C30 Cl1A 1.691(8) .
C30 Cl1B 1.797(10) .
Cl1B Cl1B 2.052(10) 2_757
